data_7200768
loop_
_publ_author_name
'McMurtrie, John'
'Dance, Ian'

_publ_section_title
;
 Crystal packing in metal complexes of 4&#x2032;-phenylterpyridine and
 related ligands: occurrence of the 2D and 1D terpy embrace arrays
;
_journal_issue 6
_journal_name_full CrystEngComm
_journal_page_first 1141
_journal_paper_doi 10.1039/b821883h
_journal_volume 11
_journal_year 2009
_chemical_formula_moiety 'C42 H30 N6 Fe1, 2(P1 F6), 2(C3 H7 N1 O1)'
_chemical_formula_sum 'C48 H44 F12 Fe N8 O2 P2'
_chemical_formula_weight 1110.70
_chemical_name_common '[Fe(terpyPh)2](PF6)2.4DMF'
_chemical_name_systematic
;
?
;
_space_group_IT_number 2
_symmetry_cell_setting triclinic
_symmetry_space_group_name_Hall '-P 1'
_symmetry_space_group_name_H-M 'P -1'
_atom_sites_solution_hydrogens geom
_atom_sites_solution_primary direct
_atom_sites_solution_secondary difmap
_audit_creation_method SHELXL-97
_cell_angle_alpha 96.778(2)
_cell_angle_beta 92.357(2)
_cell_angle_gamma 91.431(2)
_cell_formula_units_Z 2
_cell_length_a 8.7907(10)
_cell_length_b 9.0547(10)
_cell_length_c 30.257(3)
_cell_measurement_reflns_used 1018
_cell_measurement_temperature 150(2)
_cell_measurement_theta_max 28.254
_cell_measurement_theta_min 2.321
_cell_volume 2388.4(4)
_computing_cell_refinement 'SAINT (Bruker,1995)'
_computing_data_collection 'SMART (Bruker,1995)'
_computing_data_reduction 'SAINT and XPREP (Bruker, 1995)'
_computing_molecular_graphics
;ORTEPIII (Farrugia, 1997)
WINGX-32 (Farrugia, 1999)
;
_computing_publication_material 'enCIFer 1.0 (CCDC, 2003)'
_computing_structure_refinement 'SHELXL-97 (Sheldrick, 1997)'
_computing_structure_solution 'SIR97 (Altomare, et. al. 1997)'
_diffrn_ambient_temperature 150(2)
_diffrn_measured_fraction_theta_full 0.994
_diffrn_measured_fraction_theta_max 0.909
_diffrn_measurement_device_type 'BRUKER SMART 1000 CCD'
_diffrn_measurement_method \w
_diffrn_radiation_monochromator graphite
_diffrn_radiation_source 'sealed tube'
_diffrn_radiation_type MoK\a
_diffrn_radiation_wavelength 0.71073
_diffrn_reflns_av_R_equivalents 0.0174
_diffrn_reflns_av_sigmaI/netI 0.0230
_diffrn_reflns_limit_h_max 11
_diffrn_reflns_limit_h_min -11
_diffrn_reflns_limit_k_max 11
_diffrn_reflns_limit_k_min -11
_diffrn_reflns_limit_l_max 39
_diffrn_reflns_limit_l_min 0
_diffrn_reflns_number 21312
_diffrn_reflns_theta_full 25.00
_diffrn_reflns_theta_max 28.26
_diffrn_reflns_theta_min 1.36
_diffrn_standards_decay_% 0.02
_diffrn_standards_number 294
_exptl_absorpt_coefficient_mu 0.480
_exptl_absorpt_correction_T_max 0.939
_exptl_absorpt_correction_T_min 0.813
_exptl_absorpt_correction_type multi-scan
_exptl_absorpt_process_details 'SADABS (Sheldrick, 1999)'
_exptl_crystal_colour 'intense purple'
_exptl_crystal_density_diffrn 1.544
_exptl_crystal_density_method 'not measured'
_exptl_crystal_description 'square prism'
_exptl_crystal_F_000 1136
_exptl_crystal_size_max 0.582
_exptl_crystal_size_mid 0.532
_exptl_crystal_size_min 0.132
_refine_diff_density_max 1.244
_refine_diff_density_min -1.619
_refine_diff_density_rms 0.089
_refine_ls_extinction_method none
_refine_ls_goodness_of_fit_ref 1.066
_refine_ls_hydrogen_treatment constr
_refine_ls_matrix_type full
_refine_ls_number_parameters 649
_refine_ls_number_reflns 10755
_refine_ls_number_restraints 90
_refine_ls_restrained_S_all 1.103
_refine_ls_R_factor_all 0.0700
_refine_ls_R_factor_gt 0.0639
_refine_ls_shift/su_max 0.002
_refine_ls_shift/su_mean 0.000
_refine_ls_structure_factor_coef Fsqd
_refine_ls_weighting_details 'calc w=1/[\s^2^(Fo^2^)+(0.0200P)^2^+8.0000P] where P=(Fo^2^+2Fc^2^)/3'
_refine_ls_weighting_scheme calc
_refine_ls_wR_factor_gt 0.1313
_refine_ls_wR_factor_ref 0.1348
_reflns_number_gt 9648
_reflns_number_total 10755
_reflns_threshold_expression >2sigma(I)
_cod_data_source_file b821883h.txt
_cod_data_source_block jcm39_3
_cod_original_sg_symbol_H-M P-1
_cod_database_code 7200768

loop_
_symmetry_equiv_pos_as_xyz
'x, y, z'
'-x, -y, -z'

loop_
_atom_site_label
_atom_site_type_symbol
_atom_site_fract_x
_atom_site_fract_y
_atom_site_fract_z
_atom_site_U_iso_or_equiv
_atom_site_adp_type
_atom_site_occupancy
_atom_site_symmetry_multiplicity
_atom_site_calc_flag
_atom_site_refinement_flags
_atom_site_disorder_assembly
_atom_site_disorder_group
Fe1 Fe 0.95899(4) 0.35523(4) 0.744237(13) 0.01588(10) Uani 1 1 d . . .
P1A P 0.6824(6) -0.1774(7) 0.6197(2) 0.025(2) Uani 0.55 1 d PD A 1
F1A F 0.8557(5) -0.1273(5) 0.61541(15) 0.0456(3) Uiso 0.55 1 d PD A 1
F2A F 0.6295(5) -0.0217(5) 0.60382(15) 0.0456(3) Uiso 0.55 1 d PD A 1
F3A F 0.5060(5) -0.2187(5) 0.62709(14) 0.0456(3) Uiso 0.55 1 d PD A 1
F4A F 0.7319(5) -0.3272(5) 0.63842(14) 0.0456(3) Uiso 0.55 1 d PD A 1
F5A F 0.6704(5) -0.2539(7) 0.57036(19) 0.0456(3) Uiso 0.55 1 d PD A 1
F6A F 0.6723(5) -0.1141(5) 0.67046(17) 0.0456(3) Uiso 0.55 1 d PD A 1
P1B P 0.6867(10) -0.1780(10) 0.6198(3) 0.039(3) Uani 0.45 1 d PD B 2
F1B F 0.8301(6) -0.0707(6) 0.61138(18) 0.0456(3) Uiso 0.45 1 d PD B 2
F2B F 0.5768(6) -0.0568(6) 0.60221(18) 0.0456(3) Uiso 0.45 1 d PD B 2
F3B F 0.5470(6) -0.2877(6) 0.62294(17) 0.0456(3) Uiso 0.45 1 d PD B 2
F4B F 0.8043(6) -0.2982(6) 0.63450(17) 0.0456(3) Uiso 0.45 1 d PD B 2
F5B F 0.7030(7) -0.2529(8) 0.5685(2) 0.0456(3) Uiso 0.45 1 d PD B 2
F6B F 0.7072(7) -0.0860(7) 0.6698(2) 0.0456(3) Uiso 0.45 1 d PD B 2
P2 P 1.38171(12) 0.78679(12) 0.88082(4) 0.0433(2) Uani 1 1 d D . .
F7A F 1.3079(7) 0.9286(6) 0.89687(19) 0.0631(5) Uiso 0.50 1 d PD C 1
F8A F 1.4405(7) 0.8658(7) 0.8370(2) 0.0631(5) Uiso 0.50 1 d PD D 1
F9A F 1.4730(7) 0.6373(6) 0.85666(19) 0.0631(5) Uiso 0.50 1 d PD E 1
F10A F 1.3430(7) 0.6917(7) 0.91780(19) 0.0631(5) Uiso 0.50 1 d PD C 1
F11A F 1.5440(7) 0.8380(7) 0.9046(2) 0.0631(5) Uiso 0.50 1 d PD C 1
F12A F 1.2371(6) 0.7250(7) 0.8497(2) 0.0631(5) Uiso 0.50 1 d PD C 1
F7B F 1.3736(11) 0.9636(9) 0.8858(3) 0.0631(5) Uiso 0.30 1 d PD C 2
F8B F 1.4139(11) 0.7969(11) 0.8295(3) 0.0631(5) Uiso 0.30 1 d PD C 2
F9B F 1.3691(10) 0.6102(9) 0.8697(3) 0.0631(5) Uiso 0.30 1 d PD C 2
F10B F 1.3388(10) 0.7715(11) 0.9296(3) 0.0631(5) Uiso 0.30 1 d PD C 2
F11B F 1.5547(9) 0.7872(11) 0.8913(3) 0.0631(5) Uiso 0.30 1 d PD C 2
F12B F 1.1975(9) 0.7916(11) 0.8688(3) 0.0631(5) Uiso 0.30 1 d PD F 2
F7C F 1.2202(13) 0.8634(14) 0.8979(4) 0.0631(5) Uiso 0.20 1 d PD G 3
F8C F 1.4147(15) 0.9327(13) 0.8592(5) 0.0631(5) Uiso 0.20 1 d PD C 3
F9C F 1.5284(13) 0.7100(15) 0.8677(4) 0.0631(5) Uiso 0.20 1 d PD C 3
F10C F 1.3311(16) 0.6462(13) 0.9061(4) 0.0631(5) Uiso 0.20 1 d PD H 3
F11C F 1.4635(14) 0.8611(13) 0.9270(4) 0.0631(5) Uiso 0.20 1 d PD I 3
F12C F 1.2881(14) 0.7135(15) 0.8395(4) 0.0631(5) Uiso 0.20 1 d PD C 3
O1 O 0.3925(3) 0.3193(3) 0.58553(8) 0.0341(5) Uani 1 1 d . . .
O2 O 1.7523(3) 1.1529(3) 0.86822(9) 0.0419(6) Uani 1 1 d . . .
N1 N 0.7478(3) 0.2748(3) 0.73756(8) 0.0184(5) Uani 1 1 d . . .
N2 N 0.9246(3) 0.3667(2) 0.68314(7) 0.0162(4) Uani 1 1 d . . .
N3 N 1.1603(3) 0.4400(3) 0.73141(8) 0.0172(4) Uani 1 1 d . . .
N4 N 1.0341(3) 0.1505(3) 0.73907(8) 0.0190(5) Uani 1 1 d . . .
N5 N 1.0022(3) 0.3424(3) 0.80486(8) 0.0184(5) Uani 1 1 d . J .
N6 N 0.8895(3) 0.5527(3) 0.76884(8) 0.0185(5) Uani 1 1 d . . .
N7 N 0.2886(3) 0.1062(3) 0.54722(9) 0.0285(6) Uani 1 1 d . . .
N8 N 1.6026(4) 1.2308(4) 0.92530(10) 0.0381(7) Uani 1 1 d . . .
C1 C 1.4279(3) 0.5662(3) 0.70376(10) 0.0233(6) Uani 1 1 d . . .
H1 H 1.5189 0.6095 0.6945 0.028 Uiso 1 1 calc R . .
C2 C 0.6664(3) 0.2213(3) 0.76929(10) 0.0236(6) Uani 1 1 d . . .
H2 H 0.7098 0.2263 0.7987 0.028 Uiso 1 1 calc R . .
C3 C 0.5210(4) 0.1590(4) 0.76018(11) 0.0281(7) Uani 1 1 d . . .
H3 H 0.4665 0.1206 0.7830 0.034 Uiso 1 1 calc R . .
C4 C 0.4562(3) 0.1534(4) 0.71745(11) 0.0274(6) Uani 1 1 d . . .
H4 H 0.3565 0.1116 0.7108 0.033 Uiso 1 1 calc R . .
C5 C 0.5380(3) 0.2095(3) 0.68452(10) 0.0231(6) Uani 1 1 d . . .
H5 H 0.4947 0.2081 0.6552 0.028 Uiso 1 1 calc R . .
C6 C 0.6842(3) 0.2675(3) 0.69529(9) 0.0183(5) Uani 1 1 d . . .
C7 C 0.7883(3) 0.3211(3) 0.66314(9) 0.0173(5) Uani 1 1 d . . .
C8 C 0.7614(3) 0.3215(3) 0.61771(9) 0.0192(5) Uani 1 1 d . . .
H8 H 0.6641 0.2923 0.6042 0.023 Uiso 1 1 calc R . .
C9 C 0.8796(3) 0.3653(3) 0.59178(9) 0.0182(5) Uani 1 1 d . . .
C10 C 1.0211(3) 0.4087(3) 0.61306(9) 0.0191(5) Uani 1 1 d . . .
H10 H 1.1038 0.4364 0.5962 0.023 Uiso 1 1 calc R . .
C11 C 1.0398(3) 0.4110(3) 0.65890(9) 0.0169(5) Uani 1 1 d . . .
C12 C 1.1768(3) 0.4585(3) 0.68753(9) 0.0174(5) Uani 1 1 d . . .
C13 C 1.3096(3) 0.5198(3) 0.67294(10) 0.0203(5) Uani 1 1 d . . .
H13 H 1.3195 0.5297 0.6423 0.024 Uiso 1 1 calc R . .
C14 C 1.4112(3) 0.5483(3) 0.74826(10) 0.0229(6) Uani 1 1 d . . .
H14 H 1.4906 0.5793 0.7699 0.027 Uiso 1 1 calc R . .
C15 C 1.2769(3) 0.4843(3) 0.76072(9) 0.0203(5) Uani 1 1 d . . .
H15 H 1.2667 0.4712 0.7912 0.024 Uiso 1 1 calc R . .
C16 C 0.8541(3) 0.3620(3) 0.54293(9) 0.0189(5) Uani 1 1 d . . .
C17 C 0.7125(3) 0.3996(3) 0.52519(10) 0.0224(6) Uani 1 1 d . . .
H17 H 0.6347 0.4325 0.5446 0.027 Uiso 1 1 calc R . .
C18 C 0.6854(4) 0.3889(3) 0.47936(10) 0.0263(6) Uani 1 1 d . . .
H18 H 0.5891 0.4145 0.4675 0.032 Uiso 1 1 calc R . .
C19 C 0.7984(4) 0.3410(3) 0.45085(10) 0.0273(7) Uani 1 1 d . . .
H19 H 0.7782 0.3306 0.4195 0.033 Uiso 1 1 calc R . .
C20 C 0.9411(4) 0.3082(3) 0.46799(10) 0.0267(6) Uani 1 1 d . . .
H20 H 1.0194 0.2784 0.4484 0.032 Uiso 1 1 calc R . .
C21 C 0.9689(3) 0.3190(3) 0.51384(10) 0.0232(6) Uani 1 1 d . . .
H21 H 1.0666 0.2969 0.5255 0.028 Uiso 1 1 calc R . .
C22 C 1.0363(3) 0.0522(3) 0.70208(10) 0.0228(6) Uani 1 1 d . . .
H22 H 0.9968 0.0807 0.6747 0.027 Uiso 1 1 calc R . .
C23 C 1.0940(4) -0.0889(3) 0.70222(11) 0.0283(7) Uani 1 1 d . . .
H23 H 1.0933 -0.1559 0.6756 0.034 Uiso 1 1 calc R . .
C24 C 1.1528(4) -0.1305(3) 0.74216(12) 0.0308(7) Uani 1 1 d . . .
H24 H 1.1960 -0.2253 0.7430 0.037 Uiso 1 1 calc R . .
C25 C 1.1476(3) -0.0321(3) 0.78075(11) 0.0268(6) Uani 1 1 d . . .
H25 H 1.1856 -0.0594 0.8084 0.032 Uiso 1 1 calc R . .
C26 C 1.0864(3) 0.1068(3) 0.77858(10) 0.0212(6) Uani 1 1 d . . .
C27 C 1.0683(3) 0.2195(3) 0.81716(10) 0.0212(6) Uani 1 1 d . . .
C28 C 1.1087(3) 0.2092(4) 0.86151(10) 0.0253(6) Uani 1 1 d . J .
H28 H 1.1553 0.1225 0.8699 0.030 Uiso 1 1 calc R . .
C29 C 1.0799(3) 0.3281(4) 0.89385(10) 0.0261(6) Uani 1 1 d . . .
C30 C 1.0149(4) 0.4560(4) 0.88029(10) 0.0258(6) Uani 1 1 d . J .
H30 H 0.9970 0.5390 0.9015 0.031 Uiso 1 1 calc R . .
C31 C 0.9769(3) 0.4598(3) 0.83529(9) 0.0209(6) Uani 1 1 d . . .
C32 C 0.9079(3) 0.5824(3) 0.81415(9) 0.0213(6) Uani 1 1 d . J .
C33 C 0.8633(4) 0.7157(4) 0.83660(10) 0.0280(7) Uani 1 1 d . . .
H33 H 0.8795 0.7353 0.8680 0.034 Uiso 1 1 calc R J .
C34 C 0.7950(4) 0.8206(4) 0.81287(11) 0.0301(7) Uani 1 1 d . J .
H34 H 0.7622 0.9117 0.8278 0.036 Uiso 1 1 calc R . .
C35 C 0.7756(4) 0.7899(3) 0.76701(11) 0.0263(6) Uani 1 1 d . . .
H35 H 0.7288 0.8596 0.7501 0.032 Uiso 1 1 calc R J .
C36 C 0.8252(3) 0.6559(3) 0.74611(10) 0.0214(6) Uani 1 1 d . J .
H36 H 0.8133 0.6365 0.7146 0.026 Uiso 1 1 calc R . .
C37A C 1.1208(8) 0.3340(9) 0.9429(2) 0.0208(18) Uiso 0.55 1 d P J 1
C38A C 1.1711(9) 0.4586(10) 0.9705(3) 0.026(2) Uiso 0.55 1 d P J 1
H38A H 1.1771 0.5517 0.9590 0.031 Uiso 0.55 1 calc PR J 1
C39A C 1.2128(9) 0.4513(10) 1.0144(2) 0.0316(18) Uiso 0.55 1 d P J 1
H39A H 1.2465 0.5392 1.0329 0.038 Uiso 0.55 1 calc PR J 1
C40A C 1.2064(8) 0.3177(9) 1.0321(2) 0.0278(15) Uiso 0.55 1 d P J 1
H40A H 1.2384 0.3139 1.0623 0.033 Uiso 0.55 1 calc PR J 1
C41A C 1.1537(9) 0.1895(10) 1.0061(3) 0.0337(18) Uiso 0.55 1 d P J 1
H41A H 1.1481 0.0977 1.0183 0.040 Uiso 0.55 1 calc PR J 1
C42 C 1.1076(10) 0.1967(11) 0.9605(3) 0.031(2) Uiso 0.55 1 d P J 1
H42A H 1.0685 0.1103 0.9424 0.037 Uiso 0.55 1 calc PR J 1
C37B C 1.1148(10) 0.2975(11) 0.9406(3) 0.022(2) Uiso 0.45 1 d P J 2
C38B C 1.1639(12) 0.4232(13) 0.9703(4) 0.032(3) Uiso 0.45 1 d P J 2
H38B H 1.1709 0.5184 0.9601 0.038 Uiso 0.45 1 calc PR J 2
C39B C 1.2027(10) 0.4066(12) 1.0155(3) 0.029(2) Uiso 0.45 1 d P J 2
H39B H 1.2365 0.4899 1.0359 0.035 Uiso 0.45 1 calc PR J 2
C40B C 1.1900(9) 0.2667(11) 1.0290(3) 0.0271(18) Uiso 0.45 1 d P J 2
H40B H 1.2172 0.2530 1.0589 0.033 Uiso 0.45 1 calc PR J 2
C41B C 1.1381(10) 0.1460(12) 0.9994(3) 0.032(2) Uiso 0.45 1 d P J 2
H41B H 1.1262 0.0512 1.0095 0.038 Uiso 0.45 1 calc PR J 2
C42B C 1.1041(12) 0.1613(13) 0.9560(4) 0.031(3) Uiso 0.45 1 d P J 2
H42B H 1.0723 0.0763 0.9359 0.038 Uiso 0.45 1 calc PR J 2
C43 C 0.3681(4) 0.2347(4) 0.55098(11) 0.0280(6) Uani 1 1 d . . .
H43 H 0.4096 0.2633 0.5247 0.034 Uiso 1 1 calc R . .
C44 C 0.2227(5) 0.0535(4) 0.58607(12) 0.0403(9) Uani 1 1 d . . .
H44A H 0.2795 -0.0314 0.5945 0.060 Uiso 1 1 calc R . .
H44B H 0.1160 0.0227 0.5790 0.060 Uiso 1 1 calc R . .
H44C H 0.2283 0.1338 0.6109 0.060 Uiso 1 1 calc R . .
C45 C 0.2704(6) 0.0118(4) 0.50483(13) 0.0479(10) Uani 1 1 d . . .
H45A H 0.3223 0.0592 0.4819 0.072 Uiso 1 1 calc R . .
H45B H 0.1618 -0.0026 0.4963 0.072 Uiso 1 1 calc R . .
H45C H 0.3149 -0.0850 0.5077 0.072 Uiso 1 1 calc R . .
C46 C 1.7062(4) 1.1457(4) 0.90554(12) 0.0348(7) Uani 1 1 d . . .
H46 H 1.7488 1.0722 0.9219 0.042 Uiso 1 1 calc R . .
C47 C 1.5258(5) 1.3384(6) 0.90092(17) 0.0595(12) Uani 1 1 d . . .
H47A H 1.5957 1.3760 0.8801 0.089 Uiso 1 1 calc R . .
H47B H 1.4937 1.4213 0.9219 0.089 Uiso 1 1 calc R . .
H47C H 1.4363 1.2905 0.8843 0.089 Uiso 1 1 calc R . .
C48 C 1.5445(6) 1.2034(7) 0.96817(15) 0.0666(14) Uani 1 1 d . . .
H48A H 1.4386 1.1663 0.9639 0.100 Uiso 1 1 calc R . .
H48B H 1.5493 1.2963 0.9885 0.100 Uiso 1 1 calc R . .
H48C H 1.6065 1.1291 0.9809 0.100 Uiso 1 1 calc R . .

loop_
_atom_site_aniso_label
_atom_site_aniso_U_11
_atom_site_aniso_U_22
_atom_site_aniso_U_33
_atom_site_aniso_U_23
_atom_site_aniso_U_13
_atom_site_aniso_U_12
Fe1 0.01592(19) 0.01788(19) 0.01397(19) 0.00274(14) 0.00020(14) -0.00002(14)
P1A 0.025(3) 0.025(4) 0.026(4) 0.009(3) -0.004(2) -0.001(2)
P1B 0.056(5) 0.037(6) 0.023(5) -0.001(4) 0.008(4) 0.007(4)
P2 0.0458(6) 0.0371(5) 0.0480(6) 0.0158(4) -0.0154(5) -0.0008(4)
O1 0.0316(12) 0.0354(13) 0.0328(13) -0.0035(10) -0.0024(10) -0.0042(10)
O2 0.0493(16) 0.0426(15) 0.0343(14) 0.0027(11) 0.0139(12) 0.0009(12)
N1 0.0179(11) 0.0190(11) 0.0185(11) 0.0026(9) 0.0017(9) 0.0005(9)
N2 0.0170(11) 0.0159(11) 0.0156(11) 0.0018(8) 0.0008(8) 0.0008(8)
N3 0.0181(11) 0.0165(11) 0.0169(11) 0.0018(8) 0.0000(9) 0.0015(9)
N4 0.0157(11) 0.0201(12) 0.0214(12) 0.0037(9) 0.0006(9) -0.0009(9)
N5 0.0166(11) 0.0216(12) 0.0178(11) 0.0053(9) 0.0014(9) -0.0015(9)
N6 0.0160(11) 0.0208(12) 0.0189(11) 0.0029(9) 0.0017(9) -0.0007(9)
N7 0.0344(15) 0.0249(13) 0.0261(14) 0.0028(11) 0.0013(11) -0.0017(11)
N8 0.0357(16) 0.0472(18) 0.0316(16) 0.0031(13) 0.0068(13) 0.0051(14)
C1 0.0179(13) 0.0240(14) 0.0280(15) 0.0030(12) 0.0022(11) -0.0029(11)
C2 0.0245(14) 0.0272(15) 0.0199(14) 0.0057(11) 0.0035(11) 0.0006(12)
C3 0.0240(15) 0.0320(17) 0.0297(16) 0.0086(13) 0.0071(12) -0.0032(12)
C4 0.0188(14) 0.0315(16) 0.0316(16) 0.0039(13) 0.0021(12) -0.0041(12)
C5 0.0196(14) 0.0252(15) 0.0240(14) 0.0013(11) -0.0004(11) -0.0003(11)
C6 0.0189(13) 0.0173(13) 0.0191(13) 0.0026(10) 0.0022(10) 0.0023(10)
C7 0.0164(12) 0.0158(12) 0.0198(13) 0.0017(10) 0.0014(10) 0.0014(10)
C8 0.0175(13) 0.0207(13) 0.0191(13) 0.0015(10) -0.0013(10) 0.0002(10)
C9 0.0211(13) 0.0156(12) 0.0179(13) 0.0021(10) -0.0005(10) 0.0017(10)
C10 0.0194(13) 0.0187(13) 0.0194(13) 0.0034(10) 0.0022(10) 0.0002(10)
C11 0.0161(12) 0.0162(12) 0.0185(13) 0.0021(10) 0.0015(10) 0.0008(10)
C12 0.0178(13) 0.0159(12) 0.0183(13) 0.0015(10) 0.0003(10) 0.0017(10)
C13 0.0204(13) 0.0221(14) 0.0189(13) 0.0039(11) 0.0017(11) -0.0003(11)
C14 0.0189(13) 0.0243(14) 0.0245(15) 0.0011(11) -0.0044(11) -0.0014(11)
C15 0.0217(14) 0.0209(13) 0.0180(13) 0.0026(10) -0.0020(11) 0.0005(11)
C16 0.0218(13) 0.0174(13) 0.0174(13) 0.0024(10) -0.0007(10) -0.0028(10)
C17 0.0235(14) 0.0220(14) 0.0217(14) 0.0038(11) -0.0002(11) 0.0005(11)
C18 0.0301(16) 0.0245(15) 0.0247(15) 0.0085(12) -0.0070(12) -0.0020(12)
C19 0.0405(18) 0.0245(15) 0.0167(14) 0.0052(11) -0.0029(12) -0.0070(13)
C20 0.0330(16) 0.0264(15) 0.0203(14) 0.0006(12) 0.0055(12) -0.0050(12)
C21 0.0232(14) 0.0237(14) 0.0227(14) 0.0029(11) 0.0017(11) -0.0015(11)
C22 0.0210(14) 0.0239(14) 0.0232(14) 0.0017(11) 0.0018(11) -0.0009(11)
C23 0.0275(16) 0.0221(15) 0.0341(17) -0.0019(12) 0.0029(13) -0.0003(12)
C24 0.0272(16) 0.0195(15) 0.047(2) 0.0067(13) 0.0022(14) 0.0037(12)
C25 0.0244(15) 0.0265(15) 0.0307(16) 0.0091(13) -0.0020(12) 0.0007(12)
C26 0.0172(13) 0.0229(14) 0.0241(14) 0.0071(11) 0.0004(11) -0.0022(11)
C27 0.0180(13) 0.0243(14) 0.0221(14) 0.0066(11) 0.0007(11) -0.0015(11)
C28 0.0231(14) 0.0309(16) 0.0236(15) 0.0114(12) -0.0004(11) 0.0003(12)
C29 0.0237(15) 0.0362(17) 0.0192(14) 0.0083(12) -0.0001(11) -0.0016(12)
C30 0.0270(15) 0.0322(16) 0.0180(14) 0.0016(12) 0.0032(11) 0.0002(12)
C31 0.0197(13) 0.0262(15) 0.0170(13) 0.0037(11) 0.0023(10) -0.0004(11)
C32 0.0210(13) 0.0253(14) 0.0180(13) 0.0041(11) 0.0027(11) 0.0000(11)
C33 0.0329(17) 0.0299(16) 0.0209(15) -0.0002(12) 0.0056(12) 0.0026(13)
C34 0.0347(17) 0.0250(16) 0.0307(17) 0.0000(13) 0.0087(14) 0.0057(13)
C35 0.0256(15) 0.0236(15) 0.0310(16) 0.0066(12) 0.0040(12) 0.0038(12)
C36 0.0199(13) 0.0239(14) 0.0208(14) 0.0043(11) 0.0014(11) -0.0001(11)
C43 0.0245(15) 0.0301(16) 0.0292(16) 0.0038(13) -0.0011(12) 0.0004(12)
C44 0.053(2) 0.0335(19) 0.0352(19) 0.0048(15) 0.0123(17) -0.0053(16)
C45 0.080(3) 0.0310(19) 0.0312(19) 0.0000(15) 0.0049(19) -0.0137(19)
C46 0.0371(19) 0.0347(18) 0.0333(18) 0.0061(14) 0.0057(15) 0.0021(14)
C47 0.050(3) 0.071(3) 0.059(3) 0.009(2) -0.002(2) 0.025(2)
C48 0.068(3) 0.093(4) 0.041(2) 0.007(2) 0.027(2) 0.007(3)

loop_
_atom_type_symbol
_atom_type_description
_atom_type_scat_dispersion_real
_atom_type_scat_dispersion_imag
_atom_type_scat_source
C C 0.0033 0.0016 'International Tables Vol C Tables 4.2.6.8 and 6.1.1.4'
H H 0.0000 0.0000 'International Tables Vol C Tables 4.2.6.8 and 6.1.1.4'
N N 0.0061 0.0033 'International Tables Vol C Tables 4.2.6.8 and 6.1.1.4'
Fe Fe 0.3463 0.8444 'International Tables Vol C Tables 4.2.6.8 and 6.1.1.4'
P P 0.1023 0.0942 'International Tables Vol C Tables 4.2.6.8 and 6.1.1.4'
F F 0.0171 0.0103 'International Tables Vol C Tables 4.2.6.8 and 6.1.1.4'
O O 0.0106 0.0060 'International Tables Vol C Tables 4.2.6.8 and 6.1.1.4'

loop_
_geom_angle_atom_site_label_1
_geom_angle_atom_site_label_2
_geom_angle_atom_site_label_3
_geom_angle
_geom_angle_site_symmetry_1
_geom_angle_site_symmetry_3
_geom_angle_publ_flag
N5 Fe1 N2 177.54(10) . . ?
N5 Fe1 N1 100.80(10) . . ?
N2 Fe1 N1 81.31(10) . . ?
N5 Fe1 N4 81.45(10) . . ?
N2 Fe1 N4 97.33(10) . . ?
N1 Fe1 N4 89.74(10) . . ?
N5 Fe1 N6 81.24(10) . . ?
N2 Fe1 N6 100.05(10) . . ?
N1 Fe1 N6 91.29(10) . . ?
N4 Fe1 N6 162.54(10) . . ?
N5 Fe1 N3 96.62(10) . . ?
N2 Fe1 N3 81.27(10) . . ?
N1 Fe1 N3 162.58(10) . . ?
N4 Fe1 N3 92.56(9) . . ?
N6 Fe1 N3 91.66(10) . . ?
F5A P1A F6A 171.5(5) . . ?
F5A P1A F4A 92.6(4) . . ?
F6A P1A F4A 84.9(4) . . ?
F5A P1A F1A 92.0(4) . . ?
F6A P1A F1A 96.1(4) . . ?
F4A P1A F1A 91.5(4) . . ?
F5A P1A F3A 91.8(4) . . ?
F6A P1A F3A 80.2(4) . . ?
F4A P1A F3A 90.0(4) . . ?
F1A P1A F3A 175.8(5) . . ?
F5A P1A F2A 90.7(4) . . ?
F6A P1A F2A 91.7(4) . . ?
F4A P1A F2A 176.5(5) . . ?
F1A P1A F2A 89.5(4) . . ?
F3A P1A F2A 88.8(4) . . ?
F3B P1B F2B 91.0(5) . . ?
F3B P1B F4B 91.6(5) . . ?
F2B P1B F4B 176.0(7) . . ?
F3B P1B F1B 174.4(7) . . ?
F2B P1B F1B 88.1(5) . . ?
F4B P1B F1B 89.0(5) . . ?
F3B P1B F5B 88.2(5) . . ?
F2B P1B F5B 89.5(5) . . ?
F4B P1B F5B 87.5(5) . . ?
F1B P1B F5B 86.2(5) . . ?
F3B P1B F6B 104.1(5) . . ?
F2B P1B F6B 92.8(5) . . ?
F4B P1B F6B 89.6(5) . . ?
F1B P1B F6B 81.5(5) . . ?
F5B P1B F6B 167.4(7) . . ?
F7A P2 F9C 147.1(6) . . ?
F7A P2 F10A 100.8(3) . . ?
F9C P2 F10A 96.8(6) . . ?
F7A P2 F12C 107.7(6) . . ?
F9C P2 F12C 94.3(7) . . ?
F10A P2 F12C 104.4(6) . . ?
F7A P2 F11B 114.3(5) . . ?
F9C P2 F11B 36.3(5) . . ?
F10A P2 F11B 94.0(4) . . ?
F12C P2 F11B 129.5(6) . . ?
F7A P2 F10B 74.4(4) . . ?
F9C P2 F10B 113.5(6) . . ?
F10A P2 F10B 28.8(3) . . ?
F12C P2 F10B 123.5(6) . . ?
F11B P2 F10B 94.4(5) . . ?
F7A P2 F8C 59.1(6) . . ?
F9C P2 F8C 96.6(7) . . ?
F10A P2 F8C 157.1(6) . . ?
F12C P2 F8C 93.1(6) . . ?
F11B P2 F8C 85.8(6) . . ?
F10B P2 F8C 128.3(7) . . ?
F7A P2 F7B 28.3(3) . . ?
F9C P2 F7B 120.7(6) . . ?
F10A P2 F7B 124.0(4) . . ?
F12C P2 F7B 111.8(6) . . ?
F11B P2 F7B 94.3(5) . . ?
F10B P2 F7B 95.3(5) . . ?
F8C P2 F7B 33.5(5) . . ?
F7A P2 F9B 148.6(4) . . ?
F9C P2 F9B 64.0(6) . . ?
F10A P2 F9B 60.6(4) . . ?
F12C P2 F9B 59.2(6) . . ?
F11B P2 F9B 93.2(5) . . ?
F10B P2 F9B 89.4(5) . . ?
F8C P2 F9B 142.3(6) . . ?
F7B P2 F9B 170.8(5) . . ?
F7A P2 F12A 93.5(3) . . ?
F9C P2 F12A 113.1(6) . . ?
F10A P2 F12A 93.5(3) . . ?
F12C P2 F12A 20.4(5) . . ?
F11B P2 F12A 149.2(4) . . ?
F10B P2 F12A 106.3(4) . . ?
F8C P2 F12A 98.3(5) . . ?
F7B P2 F12A 106.0(4) . . ?
F9B P2 F12A 65.0(4) . . ?
F7A P2 F11A 93.9(3) . . ?
F9C P2 F11A 57.7(5) . . ?
F10A P2 F11A 92.1(3) . . ?
F12C P2 F11A 149.3(5) . . ?
F11B P2 F11A 21.4(4) . . ?
F10B P2 F11A 82.6(4) . . ?
F8C P2 F11A 79.5(5) . . ?
F7B P2 F11A 77.8(4) . . ?
F9B P2 F11A 110.8(4) . . ?
F12A P2 F11A 169.7(3) . . ?
F7A P2 F8B 105.6(4) . . ?
F9C P2 F8B 68.8(6) . . ?
F10A P2 F8B 149.1(4) . . ?
F12C P2 F8B 52.4(6) . . ?
F11B P2 F8B 89.4(5) . . ?
F10B P2 F8B 175.8(5) . . ?
F8C P2 F8B 53.8(6) . . ?
F7B P2 F8B 86.2(5) . . ?
F9B P2 F8B 88.6(5) . . ?
F12A P2 F8B 69.5(4) . . ?
F11A P2 F8B 101.6(4) . . ?
C2 N1 C6 118.7(2) . . ?
C2 N1 Fe1 126.8(2) . . ?
C6 N1 Fe1 114.49(18) . . ?
C7 N2 C11 120.5(2) . . ?
C7 N2 Fe1 119.70(18) . . ?
C11 N2 Fe1 119.60(18) . . ?
C15 N3 C12 118.1(2) . . ?
C15 N3 Fe1 127.57(19) . . ?
C12 N3 Fe1 114.25(18) . . ?
C22 N4 C26 118.3(3) . . ?
C22 N4 Fe1 127.6(2) . . ?
C26 N4 Fe1 114.09(19) . . ?
C31 N5 C27 120.8(2) . . ?
C31 N5 Fe1 119.69(19) . . ?
C27 N5 Fe1 119.3(2) . . ?
C36 N6 C32 118.4(2) . . ?
C36 N6 Fe1 127.2(2) . . ?
C32 N6 Fe1 114.41(19) . . ?
C43 N7 C45 121.3(3) . . ?
C43 N7 C44 120.6(3) . . ?
C45 N7 C44 118.1(3) . . ?
C46 N8 C47 119.5(3) . . ?
C46 N8 C48 121.7(4) . . ?
C47 N8 C48 118.0(4) . . ?
C14 C1 C13 119.1(3) . . ?
C14 C1 H1 120.4 . . ?
C13 C1 H1 120.4 . . ?
N1 C2 C3 121.9(3) . . ?
N1 C2 H2 119.1 . . ?
C3 C2 H2 119.1 . . ?
C4 C3 C2 119.3(3) . . ?
C4 C3 H3 120.4 . . ?
C2 C3 H3 120.4 . . ?
C3 C4 C5 119.5(3) . . ?
C3 C4 H4 120.2 . . ?
C5 C4 H4 120.2 . . ?
C6 C5 C4 118.7(3) . . ?
C6 C5 H5 120.6 . . ?
C4 C5 H5 120.6 . . ?
N1 C6 C5 121.9(3) . . ?
N1 C6 C7 113.3(2) . . ?
C5 C6 C7 124.7(3) . . ?
N2 C7 C8 121.2(2) . . ?
N2 C7 C6 111.2(2) . . ?
C8 C7 C6 127.6(3) . . ?
C7 C8 C9 119.3(3) . . ?
C7 C8 H8 120.3 . . ?
C9 C8 H8 120.3 . . ?
C10 C9 C8 118.5(3) . . ?
C10 C9 C16 121.5(3) . . ?
C8 C9 C16 120.0(2) . . ?
C11 C10 C9 119.6(3) . . ?
C11 C10 H10 120.2 . . ?
C9 C10 H10 120.2 . . ?
N2 C11 C10 120.8(2) . . ?
N2 C11 C12 111.4(2) . . ?
C10 C11 C12 127.9(2) . . ?
N3 C12 C13 121.7(3) . . ?
N3 C12 C11 113.3(2) . . ?
C13 C12 C11 125.0(3) . . ?
C1 C13 C12 119.2(3) . . ?
C1 C13 H13 120.4 . . ?
C12 C13 H13 120.4 . . ?
C15 C14 C1 119.0(3) . . ?
C15 C14 H14 120.5 . . ?
C1 C14 H14 120.5 . . ?
N3 C15 C14 122.7(3) . . ?
N3 C15 H15 118.6 . . ?
C14 C15 H15 118.6 . . ?
C21 C16 C17 119.0(3) . . ?
C21 C16 C9 120.9(3) . . ?
C17 C16 C9 120.1(3) . . ?
C18 C17 C16 120.2(3) . . ?
C18 C17 H17 119.9 . . ?
C16 C17 H17 119.9 . . ?
C19 C18 C17 120.2(3) . . ?
C19 C18 H18 119.9 . . ?
C17 C18 H18 119.9 . . ?
C18 C19 C20 120.2(3) . . ?
C18 C19 H19 119.9 . . ?
C20 C19 H19 119.9 . . ?
C21 C20 C19 119.8(3) . . ?
C21 C20 H20 120.1 . . ?
C19 C20 H20 120.1 . . ?
C20 C21 C16 120.5(3) . . ?
C20 C21 H21 119.7 . . ?
C16 C21 H21 119.7 . . ?
N4 C22 C23 122.7(3) . . ?
N4 C22 H22 118.6 . . ?
C23 C22 H22 118.6 . . ?
C22 C23 C24 118.7(3) . . ?
C22 C23 H23 120.6 . . ?
C24 C23 H23 120.7 . . ?
C25 C24 C23 119.3(3) . . ?
C25 C24 H24 120.4 . . ?
C23 C24 H24 120.4 . . ?
C24 C25 C26 119.3(3) . . ?
C24 C25 H25 120.4 . . ?
C26 C25 H25 120.4 . . ?
N4 C26 C25 121.6(3) . . ?
N4 C26 C27 113.4(2) . . ?
C25 C26 C27 124.9(3) . . ?
N5 C27 C28 120.9(3) . . ?
N5 C27 C26 111.5(2) . . ?
C28 C27 C26 127.6(3) . . ?
C27 C28 C29 119.3(3) . . ?
C27 C28 H28 120.4 . . ?
C29 C28 H28 120.4 . . ?
C30 C29 C28 118.9(3) . . ?
C30 C29 C37B 126.9(5) . . ?
C28 C29 C37B 114.0(5) . . ?
C30 C29 C37A 115.9(4) . . ?
C28 C29 C37A 125.1(4) . . ?
C37B C29 C37A 12.7(4) . . ?
C31 C30 C29 119.1(3) . . ?
C31 C30 H30 120.4 . . ?
C29 C30 H30 120.4 . . ?
N5 C31 C30 120.9(3) . . ?
N5 C31 C32 111.3(2) . . ?
C30 C31 C32 127.8(3) . . ?
N6 C32 C33 121.5(3) . . ?
N6 C32 C31 113.3(3) . . ?
C33 C32 C31 125.2(3) . . ?
C32 C33 C34 119.6(3) . . ?
C32 C33 H33 120.2 . . ?
C34 C33 H33 120.2 . . ?
C35 C34 C33 118.8(3) . . ?
C35 C34 H34 120.6 . . ?
C33 C34 H34 120.6 . . ?
C34 C35 C36 119.2(3) . . ?
C34 C35 H35 120.4 . . ?
C36 C35 H35 120.4 . . ?
N6 C36 C35 122.5(3) . . ?
N6 C36 H36 118.8 . . ?
C35 C36 H36 118.8 . . ?
C38A C37A C42 119.1(7) . . ?
C38A C37A C29 125.6(6) . . ?
C42 C37A C29 115.3(7) . . ?
C37A C38A C39A 121.3(8) . . ?
C37A C38A H38A 119.3 . . ?
C39A C38A H38A 119.3 . . ?
C38A C39A C40A 120.8(8) . . ?
C38A C39A H39A 119.6 . . ?
C40A C39A H39A 119.6 . . ?
C39A C40A C41A 120.4(7) . . ?
C39A C40A H40A 119.8 . . ?
C41A C40A H40A 119.8 . . ?
C40A C41A C42 119.2(7) . . ?
C40A C41A H41A 120.4 . . ?
C42 C41A H41A 120.4 . . ?
C37A C42 C41A 119.2(8) . . ?
C37A C42 H42A 120.4 . . ?
C41A C42 H42A 120.4 . . ?
C42B C37B C38B 119.4(9) . . ?
C42B C37B C29 125.8(8) . . ?
C38B C37B C29 114.8(8) . . ?
C37B C38B C39B 119.6(10) . . ?
C37B C38B H38B 120.2 . . ?
C39B C38B H38B 120.2 . . ?
C40B C39B C38B 118.4(9) . . ?
C40B C39B H39B 120.8 . . ?
C38B C39B H39B 120.8 . . ?
C39B C40B C41B 120.7(8) . . ?
C39B C40B H40B 119.6 . . ?
C41B C40B H40B 119.6 . . ?
C42B C41B C40B 120.9(10) . . ?
C42B C41B H41B 119.6 . . ?
C40B C41B H41B 119.6 . . ?
C41B C42B C37B 121.0(11) . . ?
C41B C42B H42B 119.5 . . ?
C37B C42B H42B 119.5 . . ?
O1 C43 N7 125.7(3) . . ?
O1 C43 H43 117.2 . . ?
N7 C43 H43 117.2 . . ?
N7 C44 H44A 109.5 . . ?
N7 C44 H44B 109.5 . . ?
H44A C44 H44B 109.5 . . ?
N7 C44 H44C 109.5 . . ?
H44A C44 H44C 109.5 . . ?
H44B C44 H44C 109.5 . . ?
N7 C45 H45A 109.5 . . ?
N7 C45 H45B 109.5 . . ?
H45A C45 H45B 109.5 . . ?
N7 C45 H45C 109.5 . . ?
H45A C45 H45C 109.5 . . ?
H45B C45 H45C 109.5 . . ?
O2 C46 N8 126.1(4) . . ?
O2 C46 H46 116.9 . . ?
N8 C46 H46 116.9 . . ?
N8 C47 H47A 109.5 . . ?
N8 C47 H47B 109.5 . . ?
H47A C47 H47B 109.5 . . ?
N8 C47 H47C 109.5 . . ?
H47A C47 H47C 109.5 . . ?
H47B C47 H47C 109.5 . . ?
N8 C48 H48A 109.5 . . ?
N8 C48 H48B 109.5 . . ?
H48A C48 H48B 109.5 . . ?
N8 C48 H48C 109.5 . . ?
H48A C48 H48C 109.5 . . ?
H48B C48 H48C 109.5 . . ?

loop_
_geom_bond_atom_site_label_1
_geom_bond_atom_site_label_2
_geom_bond_distance
_geom_bond_site_symmetry_2
_geom_bond_publ_flag
Fe1 N5 1.875(2) . ?
Fe1 N2 1.876(2) . ?
Fe1 N1 1.971(2) . ?
Fe1 N4 1.974(2) . ?
Fe1 N6 1.975(2) . ?
Fe1 N3 1.983(2) . ?
P1A F5A 1.569(8) . ?
P1A F6A 1.580(8) . ?
P1A F4A 1.593(7) . ?
P1A F1A 1.594(7) . ?
P1A F3A 1.616(7) . ?
P1A F2A 1.616(7) . ?
P1B F3B 1.574(10) . ?
P1B F2B 1.603(10) . ?
P1B F4B 1.607(10) . ?
P1B F1B 1.619(10) . ?
P1B F5B 1.632(10) . ?
P1B F6B 1.640(10) . ?
P2 F7A 1.492(5) . ?
P2 F9C 1.525(10) . ?
P2 F10A 1.534(6) . ?
P2 F12C 1.540(11) . ?
P2 F11B 1.540(8) . ?
P2 F10B 1.559(8) . ?
P2 F8C 1.568(10) . ?
P2 F7B 1.594(8) . ?
P2 F9B 1.595(8) . ?
P2 F12A 1.599(6) . ?
P2 F11A 1.603(6) . ?
P2 F8B 1.604(8) . ?
O1 C43 1.229(4) . ?
O2 C46 1.223(4) . ?
N1 C2 1.348(4) . ?
N1 C6 1.368(4) . ?
N2 C7 1.352(3) . ?
N2 C11 1.355(3) . ?
N3 C15 1.348(4) . ?
N3 C12 1.371(4) . ?
N4 C22 1.346(4) . ?
N4 C26 1.369(4) . ?
N5 C31 1.351(4) . ?
N5 C27 1.352(4) . ?
N6 C36 1.347(4) . ?
N6 C32 1.368(4) . ?
N7 C43 1.332(4) . ?
N7 C45 1.456(4) . ?
N7 C44 1.456(4) . ?
N8 C46 1.323(5) . ?
N8 C47 1.453(5) . ?
N8 C48 1.459(5) . ?
C1 C14 1.388(4) . ?
C1 C13 1.390(4) . ?
C1 H1 0.9500 . ?
C2 C3 1.388(4) . ?
C2 H2 0.9500 . ?
C3 C4 1.386(5) . ?
C3 H3 0.9500 . ?
C4 C5 1.388(4) . ?
C4 H4 0.9500 . ?
C5 C6 1.388(4) . ?
C5 H5 0.9500 . ?
C6 C7 1.477(4) . ?
C7 C8 1.385(4) . ?
C8 C9 1.404(4) . ?
C8 H8 0.9500 . ?
C9 C10 1.402(4) . ?
C9 C16 1.483(4) . ?
C10 C11 1.388(4) . ?
C10 H10 0.9500 . ?
C11 C12 1.478(4) . ?
C12 C13 1.391(4) . ?
C13 H13 0.9500 . ?
C14 C15 1.387(4) . ?
C14 H14 0.9500 . ?
C15 H15 0.9500 . ?
C16 C21 1.399(4) . ?
C16 C17 1.401(4) . ?
C17 C18 1.389(4) . ?
C17 H17 0.9500 . ?
C18 C19 1.387(5) . ?
C18 H18 0.9500 . ?
C19 C20 1.391(5) . ?
C19 H19 0.9500 . ?
C20 C21 1.390(4) . ?
C20 H20 0.9500 . ?
C21 H21 0.9500 . ?
C22 C23 1.387(4) . ?
C22 H22 0.9500 . ?
C23 C24 1.391(5) . ?
C23 H23 0.9500 . ?
C24 C25 1.386(5) . ?
C24 H24 0.9500 . ?
C25 C26 1.388(4) . ?
C25 H25 0.9500 . ?
C26 C27 1.474(4) . ?
C27 C28 1.388(4) . ?
C28 C29 1.402(5) . ?
C28 H28 0.9500 . ?
C29 C30 1.401(4) . ?
C29 C37B 1.495(9) . ?
C29 C37A 1.506(8) . ?
C30 C31 1.393(4) . ?
C30 H30 0.9500 . ?
C31 C32 1.476(4) . ?
C32 C33 1.387(4) . ?
C33 C34 1.390(5) . ?
C33 H33 0.9500 . ?
C34 C35 1.385(5) . ?
C34 H34 0.9500 . ?
C35 C36 1.389(4) . ?
C35 H35 0.9500 . ?
C36 H36 0.9500 . ?
C37A C38A 1.374(11) . ?
C37A C42 1.414(11) . ?
C38A C39A 1.375(11) . ?
C38A H38A 0.9500 . ?
C39A C40A 1.379(11) . ?
C39A H39A 0.9500 . ?
C40A C41A 1.382(11) . ?
C40A H40A 0.9500 . ?
C41A C42 1.429(12) . ?
C41A H41A 0.9500 . ?
C42 H42A 0.9500 . ?
C37B C42B 1.370(14) . ?
C37B C38B 1.410(14) . ?
C38B C39B 1.422(14) . ?
C38B H38B 0.9500 . ?
C39B C40B 1.379(13) . ?
C39B H39B 0.9500 . ?
C40B C41B 1.384(13) . ?
C40B H40B 0.9500 . ?
C41B C42B 1.359(14) . ?
C41B H41B 0.9500 . ?
C42B H42B 0.9500 . ?
C43 H43 0.9500 . ?
C44 H44A 0.9800 . ?
C44 H44B 0.9800 . ?
C44 H44C 0.9800 . ?
C45 H45A 0.9800 . ?
C45 H45B 0.9800 . ?
C45 H45C 0.9800 . ?
C46 H46 0.9500 . ?
C47 H47A 0.9800 . ?
C47 H47B 0.9800 . ?
C47 H47C 0.9800 . ?
C48 H48A 0.9800 . ?
C48 H48B 0.9800 . ?
C48 H48C 0.9800 . ?

loop_
_geom_torsion_atom_site_label_1
_geom_torsion_atom_site_label_2
_geom_torsion_atom_site_label_3
_geom_torsion_atom_site_label_4
_geom_torsion
_geom_torsion_site_symmetry_1
_geom_torsion_site_symmetry_2
_geom_torsion_site_symmetry_3
_geom_torsion_site_symmetry_4
_geom_torsion_publ_flag
N5 Fe1 N1 C2 -2.4(3) . . . . ?
N2 Fe1 N1 C2 176.3(3) . . . . ?
N4 Fe1 N1 C2 78.8(2) . . . . ?
N6 Fe1 N1 C2 -83.8(2) . . . . ?
N3 Fe1 N1 C2 176.5(3) . . . . ?
N5 Fe1 N1 C6 -178.87(19) . . . . ?
N2 Fe1 N1 C6 -0.17(19) . . . . ?
N4 Fe1 N1 C6 -97.6(2) . . . . ?
N6 Fe1 N1 C6 99.8(2) . . . . ?
N3 Fe1 N1 C6 0.1(4) . . . . ?
N5 Fe1 N2 C7 149(2) . . . . ?
N1 Fe1 N2 C7 0.0(2) . . . . ?
N4 Fe1 N2 C7 88.6(2) . . . . ?
N6 Fe1 N2 C7 -89.8(2) . . . . ?
N3 Fe1 N2 C7 -180.0(2) . . . . ?
N5 Fe1 N2 C11 -27(2) . . . . ?
N1 Fe1 N2 C11 -175.6(2) . . . . ?
N4 Fe1 N2 C11 -87.0(2) . . . . ?
N6 Fe1 N2 C11 94.6(2) . . . . ?
N3 Fe1 N2 C11 4.5(2) . . . . ?
N5 Fe1 N3 C15 -5.8(2) . . . . ?
N2 Fe1 N3 C15 175.5(2) . . . . ?
N1 Fe1 N3 C15 175.2(3) . . . . ?
N4 Fe1 N3 C15 -87.5(2) . . . . ?
N6 Fe1 N3 C15 75.5(2) . . . . ?
N5 Fe1 N3 C12 176.43(19) . . . . ?
N2 Fe1 N3 C12 -2.28(19) . . . . ?
N1 Fe1 N3 C12 -2.5(4) . . . . ?
N4 Fe1 N3 C12 94.75(19) . . . . ?
N6 Fe1 N3 C12 -102.20(19) . . . . ?
N5 Fe1 N4 C22 174.8(3) . . . . ?
N2 Fe1 N4 C22 -7.4(3) . . . . ?
N1 Fe1 N4 C22 73.8(2) . . . . ?
N6 Fe1 N4 C22 167.3(3) . . . . ?
N3 Fe1 N4 C22 -88.9(2) . . . . ?
N5 Fe1 N4 C26 -3.98(19) . . . . ?
N2 Fe1 N4 C26 173.86(19) . . . . ?
N1 Fe1 N4 C26 -104.9(2) . . . . ?
N6 Fe1 N4 C26 -11.5(4) . . . . ?
N3 Fe1 N4 C26 92.3(2) . . . . ?
N2 Fe1 N5 C31 119(2) . . . . ?
N1 Fe1 N5 C31 -92.1(2) . . . . ?
N4 Fe1 N5 C31 179.9(2) . . . . ?
N6 Fe1 N5 C31 -2.4(2) . . . . ?
N3 Fe1 N5 C31 88.3(2) . . . . ?
N2 Fe1 N5 C27 -56(2) . . . . ?
N1 Fe1 N5 C27 92.5(2) . . . . ?
N4 Fe1 N5 C27 4.5(2) . . . . ?
N6 Fe1 N5 C27 -177.8(2) . . . . ?
N3 Fe1 N5 C27 -87.1(2) . . . . ?
N5 Fe1 N6 C36 -177.5(2) . . . . ?
N2 Fe1 N6 C36 4.6(3) . . . . ?
N1 Fe1 N6 C36 -76.8(2) . . . . ?
N4 Fe1 N6 C36 -170.0(3) . . . . ?
N3 Fe1 N6 C36 86.0(2) . . . . ?
N5 Fe1 N6 C32 1.1(2) . . . . ?
N2 Fe1 N6 C32 -176.8(2) . . . . ?
N1 Fe1 N6 C32 101.8(2) . . . . ?
N4 Fe1 N6 C32 8.6(4) . . . . ?
N3 Fe1 N6 C32 -95.4(2) . . . . ?
C6 N1 C2 C3 0.2(4) . . . . ?
Fe1 N1 C2 C3 -176.1(2) . . . . ?
N1 C2 C3 C4 -1.0(5) . . . . ?
C2 C3 C4 C5 0.3(5) . . . . ?
C3 C4 C5 C6 1.1(5) . . . . ?
C2 N1 C6 C5 1.3(4) . . . . ?
Fe1 N1 C6 C5 178.0(2) . . . . ?
C2 N1 C6 C7 -176.4(2) . . . . ?
Fe1 N1 C6 C7 0.3(3) . . . . ?
C4 C5 C6 N1 -1.9(4) . . . . ?
C4 C5 C6 C7 175.5(3) . . . . ?
C11 N2 C7 C8 -1.4(4) . . . . ?
Fe1 N2 C7 C8 -176.9(2) . . . . ?
C11 N2 C7 C6 175.7(2) . . . . ?
Fe1 N2 C7 C6 0.2(3) . . . . ?
N1 C6 C7 N2 -0.3(3) . . . . ?
C5 C6 C7 N2 -178.0(3) . . . . ?
N1 C6 C7 C8 176.6(3) . . . . ?
C5 C6 C7 C8 -1.1(5) . . . . ?
N2 C7 C8 C9 2.1(4) . . . . ?
C6 C7 C8 C9 -174.5(3) . . . . ?
C7 C8 C9 C10 -0.5(4) . . . . ?
C7 C8 C9 C16 178.2(2) . . . . ?
C8 C9 C10 C11 -1.7(4) . . . . ?
C16 C9 C10 C11 179.6(3) . . . . ?
C7 N2 C11 C10 -0.9(4) . . . . ?
Fe1 N2 C11 C10 174.6(2) . . . . ?
C7 N2 C11 C12 179.0(2) . . . . ?
Fe1 N2 C11 C12 -5.5(3) . . . . ?
C9 C10 C11 N2 2.4(4) . . . . ?
C9 C10 C11 C12 -177.4(3) . . . . ?
C15 N3 C12 C13 0.6(4) . . . . ?
Fe1 N3 C12 C13 178.6(2) . . . . ?
C15 N3 C12 C11 -177.9(2) . . . . ?
Fe1 N3 C12 C11 0.0(3) . . . . ?
N2 C11 C12 N3 3.3(3) . . . . ?
C10 C11 C12 N3 -176.9(3) . . . . ?
N2 C11 C12 C13 -175.2(3) . . . . ?
C10 C11 C12 C13 4.6(5) . . . . ?
C14 C1 C13 C12 0.9(4) . . . . ?
N3 C12 C13 C1 -1.3(4) . . . . ?
C11 C12 C13 C1 177.1(3) . . . . ?
C13 C1 C14 C15 0.1(4) . . . . ?
C12 N3 C15 C14 0.5(4) . . . . ?
Fe1 N3 C15 C14 -177.2(2) . . . . ?
C1 C14 C15 N3 -0.8(4) . . . . ?
C10 C9 C16 C21 36.4(4) . . . . ?
C8 C9 C16 C21 -142.3(3) . . . . ?
C10 C9 C16 C17 -144.9(3) . . . . ?
C8 C9 C16 C17 36.5(4) . . . . ?
C21 C16 C17 C18 2.3(4) . . . . ?
C9 C16 C17 C18 -176.5(3) . . . . ?
C16 C17 C18 C19 0.0(4) . . . . ?
C17 C18 C19 C20 -2.1(5) . . . . ?
C18 C19 C20 C21 2.0(5) . . . . ?
C19 C20 C21 C16 0.3(5) . . . . ?
C17 C16 C21 C20 -2.4(4) . . . . ?
C9 C16 C21 C20 176.3(3) . . . . ?
C26 N4 C22 C23 -2.2(4) . . . . ?
Fe1 N4 C22 C23 179.1(2) . . . . ?
N4 C22 C23 C24 -0.4(5) . . . . ?
C22 C23 C24 C25 2.1(5) . . . . ?
C23 C24 C25 C26 -1.1(5) . . . . ?
C22 N4 C26 C25 3.2(4) . . . . ?
Fe1 N4 C26 C25 -178.0(2) . . . . ?
C22 N4 C26 C27 -175.9(2) . . . . ?
Fe1 N4 C26 C27 3.0(3) . . . . ?
C24 C25 C26 N4 -1.5(4) . . . . ?
C24 C25 C26 C27 177.4(3) . . . . ?
C31 N5 C27 C28 1.5(4) . . . . ?
Fe1 N5 C27 C28 176.9(2) . . . . ?
C31 N5 C27 C26 -179.3(2) . . . . ?
Fe1 N5 C27 C26 -3.9(3) . . . . ?
N4 C26 C27 N5 0.4(3) . . . . ?
C25 C26 C27 N5 -178.6(3) . . . . ?
N4 C26 C27 C28 179.5(3) . . . . ?
C25 C26 C27 C28 0.5(5) . . . . ?
N5 C27 C28 C29 0.2(4) . . . . ?
C26 C27 C28 C29 -178.9(3) . . . . ?
C27 C28 C29 C30 -1.8(4) . . . . ?
C27 C28 C29 C37B 174.4(4) . . . . ?
C27 C28 C29 C37A -178.4(4) . . . . ?
C28 C29 C30 C31 1.8(5) . . . . ?
C37B C29 C30 C31 -173.9(5) . . . . ?
C37A C29 C30 C31 178.7(4) . . . . ?
C27 N5 C31 C30 -1.5(4) . . . . ?
Fe1 N5 C31 C30 -176.9(2) . . . . ?
C27 N5 C31 C32 178.4(2) . . . . ?
Fe1 N5 C31 C32 3.1(3) . . . . ?
C29 C30 C31 N5 -0.1(4) . . . . ?
C29 C30 C31 C32 179.9(3) . . . . ?
C36 N6 C32 C33 -0.6(4) . . . . ?
Fe1 N6 C32 C33 -179.4(2) . . . . ?
C36 N6 C32 C31 178.9(2) . . . . ?
Fe1 N6 C32 C31 0.2(3) . . . . ?
N5 C31 C32 N6 -2.0(4) . . . . ?
C30 C31 C32 N6 178.0(3) . . . . ?
N5 C31 C32 C33 177.6(3) . . . . ?
C30 C31 C32 C33 -2.5(5) . . . . ?
N6 C32 C33 C34 1.6(5) . . . . ?
C31 C32 C33 C34 -177.9(3) . . . . ?
C32 C33 C34 C35 -1.1(5) . . . . ?
C33 C34 C35 C36 -0.2(5) . . . . ?
C32 N6 C36 C35 -0.8(4) . . . . ?
Fe1 N6 C36 C35 177.8(2) . . . . ?
C34 C35 C36 N6 1.2(5) . . . . ?
C30 C29 C37A C38A -33.6(8) . . . . ?
C28 C29 C37A C38A 143.1(6) . . . . ?
C37B C29 C37A C38A 174(3) . . . . ?
C30 C29 C37A C42 147.6(6) . . . . ?
C28 C29 C37A C42 -35.7(8) . . . . ?
C37B C29 C37A C42 -5(2) . . . . ?
C42 C37A C38A C39A 2.0(12) . . . . ?
C29 C37A C38A C39A -176.8(6) . . . . ?
C37A C38A C39A C40A 0.5(12) . . . . ?
C38A C39A C40A C41A -1.8(11) . . . . ?
C39A C40A C41A C42 0.7(11) . . . . ?
C38A C37A C42 C41A -3.0(12) . . . . ?
C29 C37A C42 C41A 175.9(6) . . . . ?
C40A C41A C42 C37A 1.7(12) . . . . ?
C30 C29 C37B C42B 144.9(8) . . . . ?
C28 C29 C37B C42B -30.9(10) . . . . ?
C37A C29 C37B C42B 177(3) . . . . ?
C30 C29 C37B C38B -35.6(10) . . . . ?
C28 C29 C37B C38B 148.5(7) . . . . ?
C37A C29 C37B C38B -4(2) . . . . ?
C42B C37B C38B C39B 0.5(14) . . . . ?
C29 C37B C38B C39B -179.0(8) . . . . ?
C37B C38B C39B C40B -0.4(14) . . . . ?
C38B C39B C40B C41B -1.2(13) . . . . ?
C39B C40B C41B C42B 2.6(14) . . . . ?
C40B C41B C42B C37B -2.4(15) . . . . ?
C38B C37B C42B C41B 0.8(15) . . . . ?
C29 C37B C42B C41B -179.7(8) . . . . ?
C45 N7 C43 O1 -178.1(4) . . . . ?
C44 N7 C43 O1 -0.7(5) . . . . ?
C47 N8 C46 O2 4.2(6) . . . . ?
C48 N8 C46 O2 173.8(4) . . . . ?
